data_7134231
loop_
_publ_author_name
'Tyagi, Kartikay'
'Dixit, Tejal'
'Venkatesh, V.'

_publ_section_title
;
 Visible light-induced photoisomerization of indole-oxindole constructs:
 Molecular disassembly and ROS-mediated apoptosis
;
_journal_name_full 'Chemical Communications'
_journal_paper_doi 10.1039/D4CC06624C
_journal_year 2025
_chemical_formula_moiety '4(C23 H15 N3 O5 S)'
_chemical_formula_sum 'C92 H60 N12 O20 S4'
_chemical_formula_weight 1781.76
_space_group_crystal_system monoclinic
_space_group_IT_number 14
_space_group_name_Hall '-P 2ybc'
_space_group_name_H-M_alt 'P 1 21/c 1'
_atom_sites_solution_hydrogens geom
_atom_sites_solution_primary dual
_audit_creation_date 2024-09-03
_audit_creation_method
;
Olex2 1.5
(compiled 2023.08.24 svn.re1ec1418 for OlexSys, GUI svn.r6817)
;
_audit_update_record
;
2024-09-30 deposited with the CCDC.	2025-02-03 downloaded from the CCDC.
;
_cell_angle_alpha 90
_cell_angle_beta 93.433(6)
_cell_angle_gamma 90
_cell_formula_units_Z 4
_cell_length_a 38.655(9)
_cell_length_b 9.417(2)
_cell_length_c 22.232(5)
_cell_measurement_reflns_used 9965
_cell_measurement_temperature 300(2)
_cell_measurement_theta_max 21.16
_cell_measurement_theta_min 2.17
_cell_volume 8078(3)
_computing_cell_refinement 'SAINT V8.40B (?, 2016)'
_computing_data_reduction 'SAINT V8.40B (?, 2016)'
_computing_molecular_graphics 'Olex2 1.5 (Dolomanov et al., 2009)'
_computing_publication_material 'Olex2 1.5 (Dolomanov et al., 2009)'
_computing_structure_refinement 'SHELXL n/a (Sheldrick, 2015)'
_computing_structure_solution 'ShelXT (Sheldrick, 2015)'
_diffrn_ambient_temperature 300.00
_diffrn_measured_fraction_theta_full 0.994
_diffrn_measured_fraction_theta_max 0.980
_diffrn_measurement_device_type 'Bruker APEX-II CCD'
_diffrn_measurement_method '\f and \w scans'
_diffrn_radiation_type MoK\a
_diffrn_radiation_wavelength 0.71073
_diffrn_reflns_av_R_equivalents 0.1071
_diffrn_reflns_av_unetI/netI 0.0636
_diffrn_reflns_Laue_measured_fraction_full 0.994
_diffrn_reflns_Laue_measured_fraction_max 0.980
_diffrn_reflns_limit_h_max 46
_diffrn_reflns_limit_h_min -46
_diffrn_reflns_limit_k_max 11
_diffrn_reflns_limit_k_min -11
_diffrn_reflns_limit_l_max 26
_diffrn_reflns_limit_l_min -26
_diffrn_reflns_number 180302
_diffrn_reflns_point_group_measured_fraction_full 0.994
_diffrn_reflns_point_group_measured_fraction_max 0.980
_diffrn_reflns_theta_full 25.242
_diffrn_reflns_theta_max 25.411
_diffrn_reflns_theta_min 1.583
_exptl_absorpt_coefficient_mu 0.203
_exptl_absorpt_correction_T_max 0.7452
_exptl_absorpt_correction_T_min 0.6258
_exptl_absorpt_correction_type none
_exptl_absorpt_process_details
;
SADABS-2016/2 (Bruker,2016/2) was used for absorption correction.
wR2(int) was 0.1625 before and 0.0872 after correction.
The Ratio of minimum to maximum transmission is 0.8398.
The \l/2 correction factor is Not present.
;
_exptl_crystal_colour yellow
_exptl_crystal_colour_primary yellow
_exptl_crystal_density_diffrn 1.465
_exptl_crystal_description block
_exptl_crystal_F_000 3680
_exptl_crystal_size_max 0.152
_exptl_crystal_size_mid 0.116
_exptl_crystal_size_min 0.076
_refine_diff_density_max 0.473
_refine_diff_density_min -0.376
_refine_diff_density_rms 0.061
_refine_ls_extinction_method none
_refine_ls_goodness_of_fit_ref 1.024
_refine_ls_hydrogen_treatment constr
_refine_ls_matrix_type full
_refine_ls_number_parameters 1153
_refine_ls_number_reflns 14602
_refine_ls_number_restraints 0
_refine_ls_restrained_S_all 1.024
_refine_ls_R_factor_all 0.1145
_refine_ls_R_factor_gt 0.0650
_refine_ls_shift/su_max 0.001
_refine_ls_shift/su_mean 0.000
_refine_ls_structure_factor_coef Fsqd
_refine_ls_weighting_details 'w=1/[\s^2^(Fo^2^)+(0.1210P)^2^+2.9860P] where P=(Fo^2^+2Fc^2^)/3'
_refine_ls_weighting_scheme calc
_refine_ls_wR_factor_gt 0.1790
_refine_ls_wR_factor_ref 0.2203
_reflns_Friedel_coverage 0.000
_reflns_number_gt 8856
_reflns_number_total 14602
_reflns_threshold_expression 'I > 2\s(I)'
_cod_data_source_file d4cc06624c2.cif
_cod_data_source_block vv_kt_788_1289_0m
_cod_database_code 7134231
_shelx_shelxl_version_number 2019/1
_shelx_space_group_comment
;
The symmetry employed for this shelxl refinement is uniquely defined
by the following loop, which should always be used as a source of
symmetry information in preference to the above space-group names.
They are only intended as comments.
;
_shelx_estimated_absorpt_t_max 0.985
_shelx_estimated_absorpt_t_min 0.970
_olex2_refinement_description
;
1. Fixed Uiso
 At 1.2 times of:
  All C(H) groups, All N(H) groups
2.a Aromatic/amide H refined with riding coordinates:
 C38(H38), N6(H6), N9(H9), C37(H37), C60(H60), C15(H15), C46(H46), N3(H3),
 N12(H12), C43(H43), C61(H61), C14(H14), C5(H5), C84(H84), C51(H51), C34(H34),
 C52(H52), C8(H8), C2(H2), C69(H69), C3(H3a), C20(H20), C9(H9a), C31(H31),
 C57(H57), C45(H45), C6(H6a), C66(H66), C54(H54), C32(H32), C11(H11), C33(H33),
 C77(H77), C26(H26), C48(H48), C55(H55), C56(H56), C49(H49), C75(H75), C28(H28),
  C83(H83), C10(H10), C44(H44), C78(H78), C72(H72), C74(H74), C21(H21),
 C80(H80), C23(H23), C67(H67), C79(H79), C89(H89), C29(H29), C92(H92), C71(H71),
  C22(H22), C25(H25), C68(H68), C90(H90), C91(H91)
;
_olex2_submission_special_instructions 'No special instructions were received'

loop_
_space_group_symop_operation_xyz
'x, y, z'
'-x, y+1/2, -z+1/2'
'-x, -y, -z'
'x, -y-1/2, z-1/2'

loop_
_atom_site_label
_atom_site_type_symbol
_atom_site_fract_x
_atom_site_fract_y
_atom_site_fract_z
_atom_site_U_iso_or_equiv
_atom_site_adp_type
_atom_site_occupancy
_atom_site_site_symmetry_order
_atom_site_calc_flag
_atom_site_refinement_flags_posn
_atom_site_refinement_flags_adp
_atom_site_refinement_flags_occupancy
_atom_site_disorder_assembly
_atom_site_disorder_group
S2 S 0.24026(3) 0.71999(10) 0.53082(4) 0.0565(3) Uani 1 1 d . . . . .
S3 S 0.24150(3) 0.23005(10) 0.53725(4) 0.0575(3) Uani 1 1 d . . . . .
S1 S 0.54555(3) 1.24087(9) 0.71750(4) 0.0560(3) Uani 1 1 d . . . . .
S4 S -0.04163(3) 0.74319(11) 0.27523(5) 0.0663(3) Uani 1 1 d . . . . .
O10 O 0.35535(6) 0.8725(3) 0.61923(12) 0.0658(7) Uani 1 1 d . . . . .
O8 O 0.20660(7) 0.6584(3) 0.53307(11) 0.0683(7) Uani 1 1 d . . . . .
O15 O 0.14373(6) 0.3869(3) 0.40094(13) 0.0723(8) Uani 1 1 d . . . . .
O9 O 0.27085(7) 0.6363(3) 0.52892(11) 0.0672(7) Uani 1 1 d . . . . .
O14 O 0.20571(7) 0.1971(3) 0.54048(12) 0.0719(8) Uani 1 1 d . . . . .
O5 O 0.45473(6) 0.9370(3) 0.62703(13) 0.0735(8) Uani 1 1 d . . . . .
O3 O 0.50952(7) 1.2614(3) 0.72253(12) 0.0712(8) Uani 1 1 d . . . . .
N5 N 0.24605(7) 0.8194(3) 0.59210(12) 0.0487(7) Uani 1 1 d . . . . .
N2 N 0.54883(7) 1.1436(3) 0.65572(12) 0.0505(7) Uani 1 1 d . . . . .
O13 O 0.26714(8) 0.1245(3) 0.53382(12) 0.0729(8) Uani 1 1 d . . . . .
O20 O 0.04947(7) 0.4438(3) 0.37084(13) 0.0758(8) Uani 1 1 d . . . . .
C38 C 0.30156(8) 1.0353(3) 0.69614(14) 0.0467(8) Uani 1 1 d . . . . .
H38 H 0.292398 1.091116 0.725821 0.056 Uiso 1 1 calc R U . . .
N8 N 0.24381(7) 0.3279(3) 0.47523(12) 0.0489(7) Uani 1 1 d . . . . .
N6 N 0.39308(7) 1.0146(3) 0.67516(14) 0.0579(8) Uani 1 1 d . . . . .
H6 H 0.411760 0.986299 0.659759 0.069 Uiso 1 1 calc R U . . .
O4 O 0.56868(8) 1.3569(3) 0.71350(12) 0.0729(8) Uani 1 1 d . . . . .
O18 O -0.00524(8) 0.7589(3) 0.26890(14) 0.0834(9) Uani 1 1 d . . . . .
N9 N 0.11439(8) 0.5222(4) 0.32887(15) 0.0681(9) Uani 1 1 d . . . . .
H9 H 0.094533 0.481661 0.330544 0.082 Uiso 1 1 calc R U . . .
N11 N -0.04463(8) 0.6497(3) 0.33799(13) 0.0573(8) Uani 1 1 d . . . . .
C37 C 0.27911(9) 0.8607(3) 0.61552(14) 0.0468(8) Uani 1 1 d . . . . .
H37 H 0.300038 0.827277 0.602517 0.056 Uiso 1 1 calc R U . . .
C60 C 0.21545(9) 0.3946(3) 0.44635(15) 0.0489(8) Uani 1 1 d . . . . .
H60 H 0.192611 0.384197 0.456584 0.059 Uiso 1 1 calc R U . . .
N4 N 0.23623(12) 1.1287(4) 0.32633(16) 0.0768(10) Uani 1 1 d . . . . .
C15 C 0.51650(8) 0.8684(3) 0.54959(15) 0.0464(8) Uani 1 1 d . . . . .
H15 H 0.530302 0.829098 0.521048 0.056 Uiso 1 1 calc R U . . .
O7 O 0.26340(10) 1.1664(3) 0.30684(14) 0.0956(10) Uani 1 1 d . . . . .
C42 C 0.35804(8) 1.1385(3) 0.73386(15) 0.0455(8) Uani 1 1 d . . . . .
C46 C 0.41968(9) 1.1866(4) 0.75005(18) 0.0618(10) Uani 1 1 d . . . . .
H46 H 0.442437 1.169005 0.740844 0.074 Uiso 1 1 calc R U . . .
C41 C 0.39229(9) 1.1161(4) 0.72049(16) 0.0496(8) Uani 1 1 d . . . . .
O2 O 0.62804(10) 0.8329(4) 0.92094(16) 0.1106(12) Uani 1 1 d . . . . .
N3 N 0.42705(8) 0.7750(3) 0.56437(14) 0.0587(8) Uani 1 1 d . . . . .
H3 H 0.406987 0.779811 0.579022 0.070 Uiso 1 1 calc R U . . .
C59 C 0.22599(9) 0.4774(3) 0.40098(15) 0.0476(8) Uani 1 1 d . . . . .
N12 N 0.07633(8) 0.2873(4) 0.43735(15) 0.0678(9) Uani 1 1 d . . . . .
H12 H 0.096997 0.295440 0.425451 0.081 Uiso 1 1 calc R U . . .
C40 C 0.36093(9) 0.9654(4) 0.65795(16) 0.0505(8) Uani 1 1 d . . . . .
C7 C 0.57880(9) 1.1199(3) 0.62376(15) 0.0480(8) Uani 1 1 d . . . . .
C36 C 0.27559(8) 0.9575(3) 0.66036(14) 0.0446(8) Uani 1 1 d . . . . .
C30 C 0.22084(9) 0.8951(3) 0.62247(15) 0.0468(8) Uani 1 1 d . . . . .
C43 C 0.35096(10) 1.2370(4) 0.77732(16) 0.0558(9) Uani 1 1 d . . . . .
H43 H 0.328233 1.254565 0.786731 0.067 Uiso 1 1 calc R U . . .
C53 C 0.27410(9) 0.3710(3) 0.44763(15) 0.0471(8) Uani 1 1 d . . . . .
C62 C 0.17208(9) 0.5749(4) 0.34415(15) 0.0508(8) Uani 1 1 d . . . . .
O19 O -0.06360(9) 0.8623(3) 0.27916(14) 0.0889(9) Uani 1 1 d . . . . .
C61 C 0.20617(9) 0.5667(4) 0.35913(15) 0.0509(8) Uani 1 1 d . . . . .
H61 H 0.219502 0.630714 0.338627 0.061 Uiso 1 1 calc R U . . .
C13 C 0.53433(8) 0.9741(3) 0.58684(14) 0.0455(8) Uani 1 1 d . . . . .
C14 C 0.52266(9) 1.0528(3) 0.63295(15) 0.0485(8) Uani 1 1 d . . . . .
H14 H 0.500553 1.046808 0.647132 0.058 Uiso 1 1 calc R U . . .
C39 C 0.33632(9) 1.0439(3) 0.69550(14) 0.0469(8) Uani 1 1 d . . . . .
C16 C 0.48408(8) 0.8142(3) 0.54722(15) 0.0467(8) Uani 1 1 d . . . . .
C5 C 0.59550(9) 1.1333(4) 0.79646(16) 0.0560(9) Uani 1 1 d . . . . .
H5 H 0.610434 1.199517 0.780959 0.067 Uiso 1 1 calc R U . . .
O17 O -0.12712(10) 0.3495(5) 0.07001(17) 0.1226(14) Uani 1 1 d . . . . .
C35 C 0.23864(9) 0.9796(3) 0.66509(14) 0.0454(8) Uani 1 1 d . . . . .
C63 C 0.14314(9) 0.4832(4) 0.36292(17) 0.0574(9) Uani 1 1 d . . . . .
C50 C 0.25424(9) 0.3428(3) 0.59772(15) 0.0493(8) Uani 1 1 d . . . . .
N1 N 0.59704(12) 0.8388(4) 0.90763(16) 0.0772(10) Uani 1 1 d . . . . .
C12 C 0.57000(9) 1.0155(3) 0.58040(15) 0.0457(8) Uani 1 1 d . . . . .
C84 C -0.01423(10) 0.3698(4) 0.44343(16) 0.0589(10) Uani 1 1 d . . . . .
H84 H -0.028736 0.327399 0.470083 0.071 Uiso 1 1 calc R U . . .
C58 C 0.26344(9) 0.4651(3) 0.40146(14) 0.0462(8) Uani 1 1 d . . . . .
C27 C 0.23937(9) 0.8391(4) 0.47015(15) 0.0507(9) Uani 1 1 d . . . . .
C51 C 0.28868(10) 0.3455(4) 0.61946(16) 0.0587(9) Uani 1 1 d . . . . .
H51 H 0.304917 0.287651 0.602298 0.070 Uiso 1 1 calc R U . . .
C34 C 0.22011(9) 1.0668(4) 0.70214(16) 0.0566(9) Uani 1 1 d . . . . .
H34 H 0.231471 1.124296 0.731044 0.068 Uiso 1 1 calc R U . . .
C76 C -0.07512(9) 0.6240(4) 0.36840(16) 0.0548(9) Uani 1 1 d . . . . .
C47 C 0.27399(10) 0.5197(4) 0.69012(16) 0.0560(9) Uani 1 1 d . . . . .
C64 C 0.12077(10) 0.6351(4) 0.29110(17) 0.0593(10) Uani 1 1 d . . . . .
C52 C 0.29863(10) 0.4343(4) 0.66661(17) 0.0622(10) Uani 1 1 d . . . . .
H52 H 0.321506 0.436387 0.682159 0.075 Uiso 1 1 calc R U . . .
C1 C 0.58452(10) 0.9425(4) 0.86228(16) 0.0557(9) Uani 1 1 d . . . . .
C4 C 0.56098(9) 1.1274(3) 0.77563(14) 0.0480(8) Uani 1 1 d . . . . .
C82 C -0.03140(9) 0.4747(4) 0.40542(16) 0.0529(9) Uani 1 1 d . . . . .
O1 O 0.57610(11) 0.7617(4) 0.92902(16) 0.1088(12) Uani 1 1 d . . . . .
C8 C 0.61125(10) 1.1823(4) 0.63024(18) 0.0597(10) Uani 1 1 d . . . . .
H8 H 0.616515 1.250583 0.659585 0.072 Uiso 1 1 calc R U . . .
C18 C 0.43492(9) 0.6859(4) 0.51667(16) 0.0521(9) Uani 1 1 d . . . . .
C2 C 0.55000(11) 0.9378(4) 0.84273(17) 0.0649(10) Uani 1 1 d . . . . .
H2 H 0.535025 0.872477 0.858748 0.078 Uiso 1 1 calc R U . . .
C69 C 0.09849(12) 0.7035(5) 0.24954(19) 0.0753(12) Uani 1 1 d . . . . .
H69 H 0.075376 0.676474 0.243986 0.090 Uiso 1 1 calc R U . . .
N10 N -0.09717(13) 0.3422(5) 0.08715(17) 0.0843(11) Uani 1 1 d . . . . .
O6 O 0.20763(11) 1.1665(4) 0.30586(17) 0.1209(14) Uani 1 1 d . . . . .
C3 C 0.53829(10) 1.0325(4) 0.79880(17) 0.0599(10) Uani 1 1 d . . . . .
H3A H 0.515109 1.032157 0.784910 0.072 Uiso 1 1 calc R U . . .
C17 C 0.45492(9) 0.8531(4) 0.58473(17) 0.0528(9) Uani 1 1 d . . . . .
C20 C 0.48422(10) 0.6302(4) 0.46000(16) 0.0567(9) Uani 1 1 d . . . . .
H20 H 0.507316 0.642542 0.451674 0.068 Uiso 1 1 calc R U . . .
C9 C 0.63524(11) 1.1383(4) 0.59122(19) 0.0681(11) Uani 1 1 d . . . . .
H9A H 0.657348 1.177571 0.594244 0.082 Uiso 1 1 calc R U . . .
C31 C 0.18490(9) 0.8925(4) 0.61524(17) 0.0594(10) Uani 1 1 d . . . . .
H31 H 0.173352 0.834386 0.586805 0.071 Uiso 1 1 calc R U . . .
C81 C -0.06736(9) 0.5163(4) 0.41054(16) 0.0534(9) Uani 1 1 d . . . . .
C57 C 0.28864(10) 0.5256(4) 0.36647(17) 0.0591(10) Uani 1 1 d . . . . .
H57 H 0.282411 0.588357 0.335372 0.071 Uiso 1 1 calc R U . . .
C45 C 0.41208(11) 1.2836(4) 0.79357(19) 0.0671(11) Uani 1 1 d . . . . .
H45 H 0.429954 1.332388 0.814382 0.080 Uiso 1 1 calc R U . . .
C6 C 0.60728(10) 1.0391(4) 0.84060(17) 0.0623(10) Uani 1 1 d . . . . .
H6A H 0.630284 1.040940 0.855439 0.075 Uiso 1 1 calc R U . . .
C65 C 0.15558(10) 0.6723(4) 0.29930(16) 0.0558(9) Uani 1 1 d . . . . .
C66 C 0.16821(12) 0.7841(4) 0.26670(18) 0.0710(11) Uani 1 1 d . . . . .
H66 H 0.191255 0.812142 0.272198 0.085 Uiso 1 1 calc R U . . .
C70 C -0.08376(11) 0.4434(4) 0.13328(17) 0.0640(10) Uani 1 1 d . . . . .
C54 C 0.30854(10) 0.3326(4) 0.45988(18) 0.0630(10) Uani 1 1 d . . . . .
H54 H 0.315115 0.268694 0.490334 0.076 Uiso 1 1 calc R U . . .
C19 C 0.47002(9) 0.7074(4) 0.50528(15) 0.0486(8) Uani 1 1 d . . . . .
O16 O -0.07649(13) 0.2592(4) 0.06795(18) 0.1263(15) Uani 1 1 d . . . . .
C32 C 0.16728(10) 0.9802(4) 0.65219(19) 0.0679(11) Uani 1 1 d . . . . .
H32 H 0.143193 0.982157 0.648480 0.081 Uiso 1 1 calc R U . . .
C73 C -0.05858(10) 0.6289(4) 0.21865(16) 0.0567(9) Uani 1 1 d . . . . .
C11 C 0.59511(9) 0.9739(4) 0.54133(17) 0.0577(9) Uani 1 1 d . . . . .
H11 H 0.590177 0.905538 0.511891 0.069 Uiso 1 1 calc R U . . .
C33 C 0.18455(10) 1.0656(4) 0.69480(18) 0.0650(10) Uani 1 1 d . . . . .
H33 H 0.171786 1.123595 0.719069 0.078 Uiso 1 1 calc R U . . .
C77 C -0.10719(11) 0.6899(4) 0.36181(19) 0.0677(11) Uani 1 1 d . . . . .
H77 H -0.111762 0.761821 0.333788 0.081 Uiso 1 1 calc R U . . .
C26 C 0.20833(11) 0.8989(5) 0.45048(18) 0.0738(12) Uani 1 1 d . . . . .
H26 H 0.188091 0.875506 0.468799 0.089 Uiso 1 1 calc R U . . .
C48 C 0.23967(10) 0.5171(4) 0.66957(16) 0.0587(9) Uani 1 1 d . . . . .
H48 H 0.223423 0.574639 0.686864 0.070 Uiso 1 1 calc R U . . .
C85 C 0.01871(10) 0.3197(4) 0.44860(16) 0.0549(9) Uani 1 1 d . . . . .
C55 C 0.33219(11) 0.3941(5) 0.4247(2) 0.0733(12) Uani 1 1 d . . . . .
H55 H 0.355474 0.370711 0.431421 0.088 Uiso 1 1 calc R U . . .
C56 C 0.32275(11) 0.4899(5) 0.3793(2) 0.0729(12) Uani 1 1 d . . . . .
H56 H 0.339820 0.530714 0.357140 0.087 Uiso 1 1 calc R U . . .
C86 C 0.04876(10) 0.3610(4) 0.41360(18) 0.0594(10) Uani 1 1 d . . . . .
C49 C 0.23005(10) 0.4271(4) 0.62283(16) 0.0568(9) Uani 1 1 d . . . . .
H49 H 0.207019 0.423315 0.608196 0.068 Uiso 1 1 calc R U . . .
C75 C -0.04972(12) 0.4347(5) 0.15290(19) 0.0787(13) Uani 1 1 d . . . . .
H75 H -0.035278 0.366569 0.137417 0.094 Uiso 1 1 calc R U . . .
C28 C 0.26921(10) 0.8746(4) 0.44397(17) 0.0640(10) Uani 1 1 d . . . . .
H28 H 0.290097 0.833771 0.457844 0.077 Uiso 1 1 calc R U . . .
C83 C -0.01925(10) 0.5558(4) 0.36057(16) 0.0588(9) Uani 1 1 d . . . . .
H83 H 0.002967 0.549263 0.346891 0.071 Uiso 1 1 calc R U . . .
C10 C 0.62739(10) 1.0366(4) 0.54737(19) 0.0681(11) Uani 1 1 d . . . . .
H10 H 0.644261 1.010082 0.521449 0.082 Uiso 1 1 calc R U . . .
C87 C 0.06731(10) 0.1967(4) 0.48326(17) 0.0604(10) Uani 1 1 d . . . . .
C44 C 0.37810(11) 1.3093(4) 0.80670(18) 0.0654(10) Uani 1 1 d . . . . .
H44 H 0.373456 1.376373 0.835831 0.078 Uiso 1 1 calc R U . . .
C24 C 0.23770(11) 1.0277(4) 0.37761(16) 0.0598(10) Uani 1 1 d . . . . .
C78 C -0.13167(11) 0.6429(5) 0.3989(2) 0.0776(12) Uani 1 1 d . . . . .
H78 H -0.153504 0.684681 0.395938 0.093 Uiso 1 1 calc R U . . .
C72 C -0.09285(11) 0.6373(5) 0.19860(19) 0.0720(11) Uani 1 1 d . . . . .
H72 H -0.107332 0.705365 0.214026 0.086 Uiso 1 1 calc R U . . .
C74 C -0.03721(11) 0.5294(5) 0.19626(19) 0.0743(12) Uani 1 1 d . . . . .
H74 H -0.014080 0.525363 0.210289 0.089 Uiso 1 1 calc R U . . .
C21 C 0.46347(11) 0.5337(4) 0.42704(18) 0.0663(11) Uani 1 1 d . . . . .
H21 H 0.472786 0.481301 0.396460 0.080 Uiso 1 1 calc R U . . .
C80 C -0.09325(10) 0.4716(5) 0.44716(18) 0.0676(11) Uani 1 1 d . . . . .
H80 H -0.089016 0.399884 0.475418 0.081 Uiso 1 1 calc R U . . .
C23 C 0.41439(11) 0.5902(4) 0.48494(18) 0.0665(11) Uani 1 1 d . . . . .
H23 H 0.391405 0.576060 0.493595 0.080 Uiso 1 1 calc R U . . .
C67 C 0.14563(14) 0.8534(5) 0.2256(2) 0.0870(14) Uani 1 1 d . . . . .
H67 H 0.153705 0.929097 0.203500 0.104 Uiso 1 1 calc R U . . .
C79 C -0.12541(11) 0.5362(5) 0.4406(2) 0.0821(13) Uani 1 1 d . . . . .
H79 H -0.143014 0.507182 0.464540 0.098 Uiso 1 1 calc R U . . .
C88 C 0.03222(10) 0.2134(4) 0.49152(17) 0.0578(9) Uani 1 1 d . . . . .
C89 C 0.01712(12) 0.1349(4) 0.53566(18) 0.0717(11) Uani 1 1 d . . . . .
H89 H -0.006172 0.146598 0.542772 0.086 Uiso 1 1 calc R U . . .
C29 C 0.26860(11) 0.9707(4) 0.39698(18) 0.0673(11) Uani 1 1 d . . . . .
H29 H 0.288873 0.995753 0.379098 0.081 Uiso 1 1 calc R U . . .
C92 C 0.08790(12) 0.1005(5) 0.5165(2) 0.0752(12) Uani 1 1 d . . . . .
H92 H 0.111323 0.089540 0.510174 0.090 Uiso 1 1 calc R U . . .
C71 C -0.10534(11) 0.5428(5) 0.1552(2) 0.0778(12) Uani 1 1 d . . . . .
H71 H -0.128422 0.546958 0.140858 0.093 Uiso 1 1 calc R U . . .
C22 C 0.42925(12) 0.5151(4) 0.43930(19) 0.0715(11) Uani 1 1 d . . . . .
H22 H 0.415772 0.450754 0.416467 0.086 Uiso 1 1 calc R U . . .
C25 C 0.20748(11) 0.9944(5) 0.4032(2) 0.0813(13) Uani 1 1 d . . . . .
H25 H 0.186670 1.035342 0.388978 0.098 Uiso 1 1 calc R U . . .
C68 C 0.11153(14) 0.8122(5) 0.2169(2) 0.0847(14) Uani 1 1 d . . . . .
H68 H 0.097122 0.859011 0.188313 0.102 Uiso 1 1 calc R U . . .
C90 C 0.03756(13) 0.0382(5) 0.5691(2) 0.0805(13) Uani 1 1 d . . . . .
H90 H 0.027677 -0.015919 0.598596 0.097 Uiso 1 1 calc R U . . .
C91 C 0.07179(14) 0.0214(5) 0.5595(2) 0.0829(14) Uani 1 1 d . . . . .
H91 H 0.084707 -0.044821 0.582326 0.100 Uiso 1 1 calc R U . . .
N7 N 0.28476(12) 0.6184(4) 0.73939(15) 0.0736(10) Uani 1 1 d . . . . .
O11 O 0.31534(10) 0.6314(4) 0.75292(17) 0.1128(12) Uani 1 1 d . . . . .
O12 O 0.26223(10) 0.6813(4) 0.76431(14) 0.0964(10) Uani 1 1 d . . . . .

loop_
_atom_site_aniso_label
_atom_site_aniso_U_11
_atom_site_aniso_U_22
_atom_site_aniso_U_33
_atom_site_aniso_U_23
_atom_site_aniso_U_13
_atom_site_aniso_U_12
S2 0.0677(7) 0.0461(5) 0.0549(6) -0.0046(4) -0.0026(5) -0.0086(5)
S3 0.0722(7) 0.0459(5) 0.0538(6) 0.0054(4) -0.0016(5) -0.0031(5)
S1 0.0602(6) 0.0495(5) 0.0568(6) -0.0065(4) -0.0076(4) 0.0062(4)
S4 0.0709(8) 0.0603(6) 0.0665(6) 0.0051(5) -0.0061(5) -0.0067(5)
O10 0.0550(16) 0.0693(17) 0.0724(17) -0.0240(14) -0.0025(13) 0.0065(13)
O8 0.0691(18) 0.0664(17) 0.0686(17) -0.0026(13) -0.0033(13) -0.0309(14)
O15 0.0506(16) 0.0807(18) 0.0844(19) 0.0303(16) -0.0064(14) -0.0101(13)
O9 0.084(2) 0.0508(15) 0.0664(16) -0.0109(12) -0.0001(14) 0.0072(13)
O14 0.0691(19) 0.0754(18) 0.0705(17) 0.0128(14) 0.0001(14) -0.0310(14)
O5 0.0437(16) 0.089(2) 0.0887(19) -0.0314(17) 0.0113(14) -0.0015(13)
O3 0.0557(17) 0.0811(19) 0.0755(18) -0.0153(15) -0.0070(13) 0.0277(14)
N5 0.0497(18) 0.0468(16) 0.0489(16) -0.0043(13) -0.0031(13) -0.0049(13)
N2 0.0448(17) 0.0508(17) 0.0550(17) -0.0052(13) -0.0037(14) 0.0008(13)
O13 0.103(2) 0.0476(14) 0.0676(17) 0.0000(13) -0.0009(15) 0.0142(14)
O20 0.0477(17) 0.098(2) 0.0821(19) 0.0190(18) 0.0051(14) 0.0032(14)
C38 0.041(2) 0.0495(19) 0.0496(19) -0.0065(16) 0.0004(15) -0.0013(15)
N8 0.0441(17) 0.0506(16) 0.0518(17) 0.0030(13) 0.0005(13) -0.0008(13)
N6 0.0388(18) 0.0655(19) 0.069(2) -0.0145(16) 0.0032(14) 0.0038(14)
O4 0.100(2) 0.0454(14) 0.0716(17) -0.0011(13) -0.0072(15) -0.0104(14)
O18 0.064(2) 0.096(2) 0.088(2) 0.0151(17) -0.0073(15) -0.0305(16)
N9 0.0432(19) 0.082(2) 0.078(2) 0.0149(19) -0.0109(16) -0.0052(16)
N11 0.0484(19) 0.0605(19) 0.0621(19) 0.0010(15) -0.0038(15) 0.0009(15)
C37 0.042(2) 0.0472(19) 0.050(2) 0.0033(16) -0.0006(16) -0.0045(15)
C60 0.043(2) 0.052(2) 0.051(2) -0.0004(16) 0.0004(16) -0.0027(16)
N4 0.097(3) 0.071(2) 0.063(2) 0.0038(19) 0.009(2) -0.008(2)
C15 0.041(2) 0.0495(19) 0.0480(19) -0.0004(15) -0.0013(15) 0.0055(15)
O7 0.117(3) 0.091(2) 0.082(2) 0.0138(18) 0.028(2) -0.020(2)
C42 0.040(2) 0.0461(19) 0.0503(19) -0.0014(15) -0.0036(15) 0.0000(15)
C46 0.039(2) 0.061(2) 0.085(3) -0.004(2) -0.0010(19) -0.0035(17)
C41 0.042(2) 0.048(2) 0.058(2) -0.0002(17) -0.0011(16) 0.0045(15)
O2 0.082(3) 0.135(3) 0.111(3) 0.036(2) -0.028(2) 0.020(2)
N3 0.0412(18) 0.070(2) 0.065(2) -0.0017(16) 0.0035(14) -0.0062(15)
C59 0.050(2) 0.0481(19) 0.0447(19) -0.0021(16) 0.0014(16) -0.0065(16)
N12 0.049(2) 0.082(2) 0.072(2) 0.0017(19) -0.0013(16) 0.0043(17)
C40 0.041(2) 0.055(2) 0.054(2) -0.0028(18) -0.0011(16) 0.0065(16)
C7 0.046(2) 0.0484(19) 0.0498(19) 0.0065(16) 0.0000(16) 0.0010(16)
C36 0.042(2) 0.0441(18) 0.0471(19) 0.0002(15) -0.0005(15) -0.0033(15)
C30 0.045(2) 0.0446(19) 0.0508(19) 0.0045(16) 0.0022(16) -0.0018(15)
C43 0.048(2) 0.058(2) 0.061(2) -0.0116(18) 0.0034(17) -0.0021(17)
C53 0.049(2) 0.0418(18) 0.050(2) -0.0094(15) -0.0014(16) -0.0005(15)
C62 0.050(2) 0.054(2) 0.0480(19) 0.0030(16) 0.0025(16) -0.0018(17)
O19 0.124(3) 0.0582(17) 0.083(2) 0.0009(15) -0.0060(18) 0.0176(17)
C61 0.051(2) 0.053(2) 0.0490(19) 0.0069(16) 0.0035(16) -0.0058(16)
C13 0.042(2) 0.0466(18) 0.0468(19) 0.0021(15) -0.0051(15) 0.0033(15)
C14 0.043(2) 0.049(2) 0.052(2) -0.0017(16) -0.0060(16) 0.0002(16)
C39 0.044(2) 0.0475(19) 0.0483(19) -0.0028(16) -0.0013(15) 0.0018(15)
C16 0.038(2) 0.052(2) 0.0490(19) 0.0028(16) -0.0037(15) 0.0039(15)
C5 0.042(2) 0.063(2) 0.063(2) -0.0007(19) -0.0017(17) -0.0042(17)
O17 0.078(3) 0.177(4) 0.110(3) -0.027(3) -0.019(2) -0.036(3)
C35 0.046(2) 0.0442(18) 0.0461(19) 0.0026(15) 0.0000(15) -0.0053(15)
C63 0.043(2) 0.066(2) 0.063(2) 0.008(2) 0.0010(18) -0.0011(18)
C50 0.058(2) 0.0424(19) 0.0470(19) 0.0073(15) 0.0018(17) -0.0009(16)
N1 0.091(3) 0.076(3) 0.063(2) 0.0072(19) -0.003(2) 0.006(2)
C12 0.041(2) 0.0462(19) 0.0492(19) 0.0043(15) -0.0007(15) 0.0027(15)
C84 0.058(3) 0.065(2) 0.054(2) -0.0009(18) 0.0024(18) -0.0066(19)
C58 0.047(2) 0.0450(18) 0.0469(19) -0.0049(16) 0.0047(15) -0.0030(15)
C27 0.050(2) 0.050(2) 0.052(2) -0.0065(16) -0.0036(17) -0.0087(17)
C51 0.059(3) 0.061(2) 0.056(2) -0.0008(18) 0.0025(18) 0.0108(18)
C34 0.049(2) 0.063(2) 0.057(2) -0.0010(18) 0.0020(17) 0.0006(18)
C76 0.048(2) 0.060(2) 0.056(2) -0.0148(18) -0.0048(17) -0.0001(17)
C47 0.063(3) 0.057(2) 0.047(2) 0.0046(17) -0.0005(18) -0.0011(19)
C64 0.057(3) 0.063(2) 0.058(2) 0.0036(19) -0.0028(18) 0.0073(19)
C52 0.050(2) 0.074(3) 0.061(2) 0.001(2) -0.0048(18) 0.004(2)
C1 0.056(2) 0.060(2) 0.050(2) 0.0034(18) -0.0052(17) 0.0052(18)
C4 0.046(2) 0.051(2) 0.0472(19) -0.0073(16) 0.0018(16) 0.0011(16)
C82 0.048(2) 0.057(2) 0.052(2) -0.0024(18) -0.0023(17) -0.0007(17)
O1 0.120(3) 0.106(3) 0.100(3) 0.045(2) 0.001(2) -0.003(2)
C8 0.051(2) 0.058(2) 0.070(2) 0.0009(19) -0.0027(19) -0.0099(18)
C18 0.047(2) 0.054(2) 0.053(2) 0.0080(17) -0.0074(17) -0.0051(17)
C2 0.067(3) 0.070(3) 0.057(2) 0.009(2) 0.002(2) -0.014(2)
C69 0.067(3) 0.079(3) 0.077(3) 0.003(2) -0.013(2) 0.016(2)
N10 0.089(3) 0.095(3) 0.068(2) -0.001(2) -0.001(2) -0.014(3)
O6 0.112(3) 0.139(3) 0.110(3) 0.055(3) -0.005(2) 0.013(3)
C3 0.040(2) 0.075(3) 0.064(2) 0.003(2) -0.0054(17) -0.0089(18)
C17 0.037(2) 0.058(2) 0.064(2) -0.0048(19) 0.0007(17) 0.0018(16)
C20 0.055(2) 0.058(2) 0.056(2) -0.0029(18) -0.0039(18) -0.0009(18)
C9 0.051(2) 0.071(3) 0.083(3) 0.000(2) 0.006(2) -0.012(2)
C31 0.046(2) 0.064(2) 0.068(2) 0.003(2) -0.0061(19) -0.0124(18)
C81 0.048(2) 0.059(2) 0.052(2) -0.0100(18) -0.0020(17) -0.0026(17)
C57 0.056(3) 0.062(2) 0.060(2) -0.0009(18) 0.0115(19) -0.0083(19)
C45 0.058(3) 0.063(2) 0.078(3) -0.008(2) -0.012(2) -0.011(2)
C6 0.047(2) 0.073(3) 0.065(2) 0.000(2) -0.0061(18) 0.003(2)
C65 0.060(3) 0.054(2) 0.054(2) 0.0047(18) 0.0029(18) 0.0054(18)
C66 0.073(3) 0.069(3) 0.072(3) 0.016(2) 0.006(2) 0.004(2)
C70 0.061(3) 0.075(3) 0.055(2) 0.000(2) -0.0035(19) -0.007(2)
C54 0.053(2) 0.067(2) 0.068(2) -0.003(2) -0.001(2) 0.0082(19)
C19 0.047(2) 0.049(2) 0.049(2) 0.0033(16) -0.0067(16) -0.0007(16)
O16 0.156(4) 0.114(3) 0.105(3) -0.038(2) -0.024(3) 0.014(3)
C32 0.046(2) 0.078(3) 0.079(3) 0.006(2) 0.003(2) -0.001(2)
C73 0.051(2) 0.060(2) 0.058(2) 0.0066(18) -0.0026(18) 0.0029(18)
C11 0.050(2) 0.060(2) 0.063(2) -0.0002(19) 0.0000(18) 0.0000(18)
C33 0.051(2) 0.076(3) 0.069(2) -0.002(2) 0.0081(19) 0.006(2)
C77 0.056(3) 0.073(3) 0.073(3) -0.013(2) -0.008(2) 0.001(2)
C26 0.054(3) 0.096(3) 0.071(3) 0.023(2) -0.001(2) -0.015(2)
C48 0.052(2) 0.069(2) 0.055(2) 0.0011(19) 0.0081(18) 0.0049(19)
C85 0.053(2) 0.060(2) 0.052(2) -0.0059(18) -0.0032(17) -0.0034(18)
C55 0.043(2) 0.085(3) 0.091(3) -0.010(3) 0.000(2) 0.004(2)
C56 0.054(3) 0.075(3) 0.092(3) -0.012(2) 0.024(2) -0.013(2)
C86 0.044(2) 0.069(3) 0.064(2) -0.001(2) -0.0050(18) -0.0016(18)
C49 0.046(2) 0.066(2) 0.058(2) 0.0038(19) 0.0025(17) -0.0016(18)
C75 0.071(3) 0.095(3) 0.069(3) -0.016(2) -0.006(2) 0.023(2)
C28 0.055(3) 0.072(3) 0.065(2) -0.003(2) 0.0057(19) 0.003(2)
C83 0.051(2) 0.063(2) 0.062(2) 0.0003(19) -0.0030(18) 0.0041(18)
C10 0.049(2) 0.078(3) 0.079(3) 0.002(2) 0.015(2) 0.001(2)
C87 0.057(3) 0.064(2) 0.059(2) -0.011(2) -0.0111(19) 0.0014(19)
C44 0.066(3) 0.061(2) 0.069(3) -0.016(2) -0.001(2) -0.011(2)
C24 0.068(3) 0.059(2) 0.052(2) 0.0027(18) 0.0029(19) -0.006(2)
C78 0.051(3) 0.082(3) 0.098(3) -0.013(3) -0.004(2) 0.005(2)
C72 0.055(3) 0.086(3) 0.074(3) -0.006(2) -0.002(2) 0.012(2)
C74 0.046(2) 0.095(3) 0.080(3) -0.014(3) -0.009(2) 0.013(2)
C21 0.076(3) 0.061(2) 0.060(2) -0.008(2) -0.008(2) -0.003(2)
C80 0.056(3) 0.082(3) 0.065(2) -0.004(2) 0.000(2) -0.010(2)
C23 0.059(3) 0.070(3) 0.069(3) 0.006(2) -0.009(2) -0.017(2)
C67 0.098(4) 0.083(3) 0.080(3) 0.030(3) 0.009(3) 0.021(3)
C79 0.048(3) 0.106(4) 0.093(3) -0.016(3) 0.013(2) -0.012(2)
C88 0.058(3) 0.059(2) 0.055(2) -0.0083(19) -0.0092(18) -0.0017(18)
C89 0.073(3) 0.071(3) 0.070(3) 0.004(2) -0.007(2) -0.006(2)
C29 0.061(3) 0.081(3) 0.062(2) 0.003(2) 0.012(2) -0.003(2)
C92 0.072(3) 0.075(3) 0.076(3) -0.010(2) -0.022(2) 0.007(2)
C71 0.045(2) 0.114(4) 0.074(3) -0.005(3) -0.007(2) 0.001(2)
C22 0.072(3) 0.070(3) 0.071(3) -0.004(2) -0.015(2) -0.015(2)
C25 0.057(3) 0.105(3) 0.080(3) 0.024(3) -0.008(2) -0.004(2)
C68 0.094(4) 0.081(3) 0.078(3) 0.015(3) -0.006(3) 0.029(3)
C90 0.078(3) 0.083(3) 0.078(3) 0.009(2) -0.021(2) -0.013(3)
C91 0.098(4) 0.067(3) 0.079(3) 0.001(2) -0.033(3) 0.003(3)
N7 0.090(3) 0.073(2) 0.057(2) -0.0032(18) 0.002(2) -0.005(2)
O11 0.084(3) 0.137(3) 0.114(3) -0.038(2) -0.026(2) -0.009(2)
O12 0.122(3) 0.094(2) 0.074(2) -0.0223(18) 0.0115(19) 0.005(2)

loop_
_atom_type_symbol
_atom_type_description
_atom_type_scat_dispersion_real
_atom_type_scat_dispersion_imag
_atom_type_scat_source
C C 0.0033 0.0016 'International Tables Vol C Tables 4.2.6.8 and 6.1.1.4'
H H 0.0000 0.0000 'International Tables Vol C Tables 4.2.6.8 and 6.1.1.4'
N N 0.0061 0.0033 'International Tables Vol C Tables 4.2.6.8 and 6.1.1.4'
O O 0.0106 0.0060 'International Tables Vol C Tables 4.2.6.8 and 6.1.1.4'
S S 0.1246 0.1234 'International Tables Vol C Tables 4.2.6.8 and 6.1.1.4'

loop_
_geom_angle_atom_site_label_1
_geom_angle_atom_site_label_2
_geom_angle_atom_site_label_3
_geom_angle
_geom_angle_site_symmetry_1
_geom_angle_site_symmetry_3
_geom_angle_publ_flag
O8 S2 N5 106.20(15) . . ?
O8 S2 C27 108.09(16) . . ?
O9 S2 O8 122.45(17) . . ?
O9 S2 N5 105.41(15) . . ?
O9 S2 C27 108.02(17) . . ?
N5 S2 C27 105.46(15) . . ?
O14 S3 N8 105.24(15) . . ?
O14 S3 C50 108.75(17) . . ?
O13 S3 O14 122.52(17) . . ?
O13 S3 N8 105.82(16) . . ?
O13 S3 C50 107.54(17) . . ?
N8 S3 C50 105.79(14) . . ?
O3 S1 N2 105.33(15) . . ?
O3 S1 O4 121.76(17) . . ?
O3 S1 C4 108.51(17) . . ?
N2 S1 C4 103.51(15) . . ?
O4 S1 N2 107.05(16) . . ?
O4 S1 C4 109.12(17) . . ?
O18 S4 N11 104.85(17) . . ?
O18 S4 C73 108.70(19) . . ?
N11 S4 C73 103.64(16) . . ?
O19 S4 O18 121.5(2) . . ?
O19 S4 N11 107.25(17) . . ?
O19 S4 C73 109.36(19) . . ?
C37 N5 S2 122.4(2) . . ?
C37 N5 C30 108.8(3) . . ?
C30 N5 S2 128.0(2) . . ?
C7 N2 S1 127.4(2) . . ?
C14 N2 S1 123.2(2) . . ?
C14 N2 C7 108.6(3) . . ?
C36 C38 H38 113.3 . . ?
C39 C38 H38 113.3 . . ?
C39 C38 C36 133.3(3) . . ?
C60 N8 S3 123.6(2) . . ?
C60 N8 C53 108.7(3) . . ?
C53 N8 S3 127.3(2) . . ?
C41 N6 H6 123.9 . . ?
C40 N6 H6 123.9 . . ?
C40 N6 C41 112.3(3) . . ?
C63 N9 H9 124.0 . . ?
C63 N9 C64 112.1(3) . . ?
C64 N9 H9 124.0 . . ?
C76 N11 S4 126.5(3) . . ?
C83 N11 S4 123.8(3) . . ?
C83 N11 C76 108.0(3) . . ?
N5 C37 H37 125.5 . . ?
C36 C37 N5 109.1(3) . . ?
C36 C37 H37 125.5 . . ?
N8 C60 H60 125.1 . . ?
C59 C60 N8 109.9(3) . . ?
C59 C60 H60 125.1 . . ?
O7 N4 O6 124.4(4) . . ?
O7 N4 C24 117.9(4) . . ?
O6 N4 C24 117.7(4) . . ?
C13 C15 H15 113.1 . . ?
C16 C15 H15 113.1 . . ?
C16 C15 C13 133.8(3) . . ?
C41 C42 C39 107.7(3) . . ?
C43 C42 C41 118.9(3) . . ?
C43 C42 C39 133.4(3) . . ?
C41 C46 H46 121.2 . . ?
C45 C46 H46 121.2 . . ?
C45 C46 C41 117.6(4) . . ?
N6 C41 C42 108.8(3) . . ?
C46 C41 N6 128.7(3) . . ?
C46 C41 C42 122.5(3) . . ?
C18 N3 H3 124.1 . . ?
C17 N3 H3 124.1 . . ?
C17 N3 C18 111.9(3) . . ?
C60 C59 C61 130.1(3) . . ?
C60 C59 C58 107.0(3) . . ?
C61 C59 C58 122.9(3) . . ?
C86 N12 H12 124.0 . . ?
C86 N12 C87 112.1(3) . . ?
C87 N12 H12 124.0 . . ?
O10 C40 N6 123.7(3) . . ?
O10 C40 C39 130.3(3) . . ?
N6 C40 C39 106.0(3) . . ?
C12 C7 N2 106.4(3) . . ?
C8 C7 N2 130.2(3) . . ?
C8 C7 C12 123.3(3) . . ?
C38 C36 C35 122.8(3) . . ?
C37 C36 C38 130.2(3) . . ?
C37 C36 C35 106.8(3) . . ?
C35 C30 N5 106.7(3) . . ?
C35 C30 C31 122.7(3) . . ?
C31 C30 N5 130.5(3) . . ?
C42 C43 H43 120.5 . . ?
C42 C43 C44 119.1(3) . . ?
C44 C43 H43 120.5 . . ?
C58 C53 N8 106.6(3) . . ?
C54 C53 N8 130.4(3) . . ?
C54 C53 C58 123.0(3) . . ?
C61 C62 C63 129.7(3) . . ?
C61 C62 C65 125.7(3) . . ?
C65 C62 C63 104.4(3) . . ?
C59 C61 H61 114.0 . . ?
C62 C61 C59 132.1(3) . . ?
C62 C61 H61 114.0 . . ?
C15 C13 C12 123.6(3) . . ?
C14 C13 C15 129.6(3) . . ?
C14 C13 C12 106.8(3) . . ?
N2 C14 H14 125.1 . . ?
C13 C14 N2 109.9(3) . . ?
C13 C14 H14 125.1 . . ?
C38 C39 C42 124.6(3) . . ?
C38 C39 C40 130.1(3) . . ?
C42 C39 C40 105.3(3) . . ?
C15 C16 C17 128.1(3) . . ?
C15 C16 C19 126.6(3) . . ?
C19 C16 C17 105.2(3) . . ?
C4 C5 H5 120.6 . . ?
C6 C5 H5 120.6 . . ?
C6 C5 C4 118.8(3) . . ?
C30 C35 C36 108.5(3) . . ?
C30 C35 C34 119.4(3) . . ?
C34 C35 C36 132.1(3) . . ?
O15 C63 N9 124.0(3) . . ?
O15 C63 C62 129.1(3) . . ?
N9 C63 C62 106.8(3) . . ?
C51 C50 S3 119.7(3) . . ?
C49 C50 S3 119.6(3) . . ?
C49 C50 C51 120.7(3) . . ?
O2 N1 C1 118.5(4) . . ?
O1 N1 O2 123.4(4) . . ?
O1 N1 C1 118.1(4) . . ?
C7 C12 C13 108.3(3) . . ?
C11 C12 C7 118.3(3) . . ?
C11 C12 C13 133.4(3) . . ?
C82 C84 H84 113.3 . . ?
C85 C84 H84 113.3 . . ?
C85 C84 C82 133.4(4) . . ?
C53 C58 C59 107.8(3) . . ?
C53 C58 C57 118.7(3) . . ?
C57 C58 C59 133.5(3) . . ?
C26 C27 S2 119.0(3) . . ?
C28 C27 S2 120.5(3) . . ?
C28 C27 C26 120.6(4) . . ?
C50 C51 H51 120.2 . . ?
C52 C51 C50 119.6(3) . . ?
C52 C51 H51 120.2 . . ?
C35 C34 H34 120.9 . . ?
C33 C34 C35 118.1(4) . . ?
C33 C34 H34 120.9 . . ?
C81 C76 N11 107.0(3) . . ?
C77 C76 N11 129.7(4) . . ?
C77 C76 C81 123.3(4) . . ?
C52 C47 C48 122.6(4) . . ?
C52 C47 N7 118.6(4) . . ?
C48 C47 N7 118.7(4) . . ?
N9 C64 C65 108.6(3) . . ?
C69 C64 N9 129.4(4) . . ?
C69 C64 C65 121.9(4) . . ?
C51 C52 H52 120.8 . . ?
C47 C52 C51 118.5(4) . . ?
C47 C52 H52 120.8 . . ?
C2 C1 N1 118.0(4) . . ?
C6 C1 N1 119.4(4) . . ?
C6 C1 C2 122.6(3) . . ?
C5 C4 S1 120.0(3) . . ?
C3 C4 S1 118.4(3) . . ?
C3 C4 C5 121.6(3) . . ?
C84 C82 C81 123.3(3) . . ?
C83 C82 C84 130.4(3) . . ?
C83 C82 C81 106.2(3) . . ?
C7 C8 H8 121.7 . . ?
C9 C8 C7 116.7(4) . . ?
C9 C8 H8 121.7 . . ?
N3 C18 C19 107.8(3) . . ?
C23 C18 N3 129.7(4) . . ?
C23 C18 C19 122.5(4) . . ?
C1 C2 H2 120.9 . . ?
C3 C2 C1 118.2(4) . . ?
C3 C2 H2 120.9 . . ?
C64 C69 H69 121.0 . . ?
C68 C69 C64 117.9(4) . . ?
C68 C69 H69 121.0 . . ?
O17 N10 C70 118.5(5) . . ?
O17 N10 O16 124.7(5) . . ?
O16 N10 C70 116.8(4) . . ?
C4 C3 C2 119.8(3) . . ?
C4 C3 H3A 120.1 . . ?
C2 C3 H3A 120.1 . . ?
O5 C17 N3 124.2(3) . . ?
O5 C17 C16 128.8(3) . . ?
N3 C17 C16 107.0(3) . . ?
C19 C20 H20 120.5 . . ?
C19 C20 C21 119.1(4) . . ?
C21 C20 H20 120.5 . . ?
C8 C9 H9A 119.2 . . ?
C8 C9 C10 121.7(4) . . ?
C10 C9 H9A 119.2 . . ?
C30 C31 H31 121.7 . . ?
C32 C31 C30 116.6(4) . . ?
C32 C31 H31 121.7 . . ?
C76 C81 C82 108.1(3) . . ?
C80 C81 C76 118.5(4) . . ?
C80 C81 C82 133.4(4) . . ?
C58 C57 H57 120.8 . . ?
C56 C57 C58 118.3(4) . . ?
C56 C57 H57 120.8 . . ?
C46 C45 H45 119.7 . . ?
C46 C45 C44 120.7(4) . . ?
C44 C45 H45 119.7 . . ?
C5 C6 H6A 120.5 . . ?
C1 C6 C5 119.0(4) . . ?
C1 C6 H6A 120.5 . . ?
C64 C65 C62 107.9(3) . . ?
C66 C65 C62 132.6(4) . . ?
C66 C65 C64 119.5(4) . . ?
C65 C66 H66 120.8 . . ?
C65 C66 C67 118.3(4) . . ?
C67 C66 H66 120.8 . . ?
C75 C70 N10 118.5(4) . . ?
C71 C70 N10 119.8(4) . . ?
C71 C70 C75 121.8(4) . . ?
C53 C54 H54 121.9 . . ?
C55 C54 C53 116.3(4) . . ?
C55 C54 H54 121.9 . . ?
C18 C19 C16 108.1(3) . . ?
C20 C19 C16 133.0(3) . . ?
C20 C19 C18 118.9(3) . . ?
C31 C32 H32 119.2 . . ?
C31 C32 C33 121.5(4) . . ?
C33 C32 H32 119.2 . . ?
C72 C73 S4 120.6(3) . . ?
C74 C73 S4 118.4(3) . . ?
C74 C73 C72 121.0(4) . . ?
C12 C11 H11 120.7 . . ?
C10 C11 C12 118.6(4) . . ?
C10 C11 H11 120.7 . . ?
C34 C33 C32 121.6(4) . . ?
C34 C33 H33 119.2 . . ?
C32 C33 H33 119.2 . . ?
C76 C77 H77 122.0 . . ?
C78 C77 C76 116.0(4) . . ?
C78 C77 H77 122.0 . . ?
C27 C26 H26 120.3 . . ?
C27 C26 C25 119.3(4) . . ?
C25 C26 H26 120.3 . . ?
C47 C48 H48 120.9 . . ?
C49 C48 C47 118.3(4) . . ?
C49 C48 H48 120.9 . . ?
C84 C85 C86 128.5(4) . . ?
C84 C85 C88 126.3(4) . . ?
C88 C85 C86 105.2(3) . . ?
C54 C55 H55 118.8 . . ?
C54 C55 C56 122.4(4) . . ?
C56 C55 H55 118.8 . . ?
C57 C56 C55 121.2(4) . . ?
C57 C56 H56 119.4 . . ?
C55 C56 H56 119.4 . . ?
O20 C86 N12 125.0(4) . . ?
O20 C86 C85 128.6(4) . . ?
N12 C86 C85 106.4(4) . . ?
C50 C49 C48 120.3(4) . . ?
C50 C49 H49 119.8 . . ?
C48 C49 H49 119.8 . . ?
C70 C75 H75 120.8 . . ?
C70 C75 C74 118.4(4) . . ?
C74 C75 H75 120.8 . . ?
C27 C28 H28 119.8 . . ?
C27 C28 C29 120.4(4) . . ?
C29 C28 H28 119.8 . . ?
N11 C83 H83 124.6 . . ?
C82 C83 N11 110.7(3) . . ?
C82 C83 H83 124.6 . . ?
C9 C10 H10 119.3 . . ?
C11 C10 C9 121.5(4) . . ?
C11 C10 H10 119.3 . . ?
C88 C87 N12 108.5(3) . . ?
C92 C87 N12 129.0(4) . . ?
C92 C87 C88 122.5(4) . . ?
C43 C44 C45 121.2(4) . . ?
C43 C44 H44 119.4 . . ?
C45 C44 H44 119.4 . . ?
C29 C24 N4 119.4(4) . . ?
C29 C24 C25 122.4(4) . . ?
C25 C24 N4 118.2(4) . . ?
C77 C78 H78 118.6 . . ?
C77 C78 C79 122.8(4) . . ?
C79 C78 H78 118.6 . . ?
C73 C72 H72 120.6 . . ?
C73 C72 C71 118.7(4) . . ?
C71 C72 H72 120.6 . . ?
C73 C74 C75 120.3(4) . . ?
C73 C74 H74 119.8 . . ?
C75 C74 H74 119.8 . . ?
C20 C21 H21 119.7 . . ?
C22 C21 C20 120.6(4) . . ?
C22 C21 H21 119.7 . . ?
C81 C80 H80 120.7 . . ?
C79 C80 C81 118.5(4) . . ?
C79 C80 H80 120.7 . . ?
C18 C23 H23 121.3 . . ?
C18 C23 C22 117.3(4) . . ?
C22 C23 H23 121.3 . . ?
C66 C67 H67 119.4 . . ?
C68 C67 C66 121.3(4) . . ?
C68 C67 H67 119.4 . . ?
C78 C79 C80 120.8(4) . . ?
C78 C79 H79 119.6 . . ?
C80 C79 H79 119.6 . . ?
C87 C88 C85 107.8(3) . . ?
C89 C88 C85 132.9(4) . . ?
C89 C88 C87 119.3(4) . . ?
C88 C89 H89 120.7 . . ?
C88 C89 C90 118.6(4) . . ?
C90 C89 H89 120.7 . . ?
C28 C29 H29 120.8 . . ?
C24 C29 C28 118.3(4) . . ?
C24 C29 H29 120.8 . . ?
C87 C92 H92 121.6 . . ?
C87 C92 C91 116.7(4) . . ?
C91 C92 H92 121.6 . . ?
C70 C71 C72 119.8(4) . . ?
C70 C71 H71 120.1 . . ?
C72 C71 H71 120.1 . . ?
C21 C22 C23 121.6(4) . . ?
C21 C22 H22 119.2 . . ?
C23 C22 H22 119.2 . . ?
C26 C25 H25 120.5 . . ?
C24 C25 C26 118.9(4) . . ?
C24 C25 H25 120.5 . . ?
C69 C68 C67 121.1(4) . . ?
C69 C68 H68 119.5 . . ?
C67 C68 H68 119.5 . . ?
C89 C90 H90 119.4 . . ?
C91 C90 C89 121.2(5) . . ?
C91 C90 H90 119.4 . . ?
C92 C91 H91 119.1 . . ?
C90 C91 C92 121.7(4) . . ?
C90 C91 H91 119.1 . . ?
O11 N7 C47 118.5(4) . . ?
O11 N7 O12 123.7(4) . . ?
O12 N7 C47 117.9(4) . . ?

loop_
_geom_bond_atom_site_label_1
_geom_bond_atom_site_label_2
_geom_bond_distance
_geom_bond_site_symmetry_2
_geom_bond_publ_flag
S2 O8 1.428(3) . ?
S2 O9 1.423(3) . ?
S2 N5 1.657(3) . ?
S2 C27 1.753(4) . ?
S3 O14 1.424(3) . ?
S3 O13 1.409(3) . ?
S3 N8 1.665(3) . ?
S3 C50 1.760(4) . ?
S1 O3 1.417(3) . ?
S1 N2 1.662(3) . ?
S1 O4 1.418(3) . ?
S1 C4 1.754(3) . ?
S4 O18 1.430(3) . ?
S4 N11 1.660(3) . ?
S4 O19 1.413(3) . ?
S4 C73 1.752(4) . ?
O10 C40 1.237(4) . ?
O15 C63 1.239(4) . ?
O5 C17 1.229(4) . ?
N5 C37 1.406(4) . ?
N5 C30 1.411(4) . ?
N2 C7 1.413(4) . ?
N2 C14 1.396(4) . ?
O20 C86 1.231(4) . ?
C38 H38 0.9300 . ?
C38 C36 1.443(4) . ?
C38 C39 1.347(4) . ?
N8 C60 1.387(4) . ?
N8 C53 1.414(4) . ?
N6 H6 0.8600 . ?
N6 C41 1.390(4) . ?
N6 C40 1.360(4) . ?
N9 H9 0.8600 . ?
N9 C63 1.358(4) . ?
N9 C64 1.386(5) . ?
N11 C76 1.414(5) . ?
N11 C83 1.392(4) . ?
C37 H37 0.9300 . ?
C37 C36 1.364(4) . ?
C60 H60 0.9300 . ?
C60 C59 1.357(4) . ?
N4 O7 1.213(4) . ?
N4 O6 1.223(5) . ?
N4 C24 1.483(5) . ?
C15 H15 0.9300 . ?
C15 C13 1.444(4) . ?
C15 C16 1.351(4) . ?
C42 C41 1.390(4) . ?
C42 C43 1.379(5) . ?
C42 C39 1.463(4) . ?
C46 H46 0.9300 . ?
C46 C41 1.382(5) . ?
C46 C45 1.375(5) . ?
O2 N1 1.218(5) . ?
N3 H3 0.8600 . ?
N3 C18 1.400(5) . ?
N3 C17 1.359(4) . ?
C59 C61 1.440(5) . ?
C59 C58 1.452(5) . ?
N12 H12 0.8600 . ?
N12 C86 1.353(5) . ?
N12 C87 1.390(5) . ?
C40 C39 1.498(5) . ?
C7 C12 1.405(5) . ?
C7 C8 1.385(5) . ?
C36 C35 1.453(4) . ?
C30 C35 1.388(4) . ?
C30 C31 1.389(5) . ?
C43 H43 0.9300 . ?
C43 C44 1.381(5) . ?
C53 C58 1.399(5) . ?
C53 C54 1.390(5) . ?
C62 C61 1.342(5) . ?
C62 C63 1.492(5) . ?
C62 C65 1.472(5) . ?
C61 H61 0.9300 . ?
C13 C14 1.363(4) . ?
C13 C12 1.448(4) . ?
C14 H14 0.9300 . ?
C16 C17 1.487(5) . ?
C16 C19 1.455(5) . ?
C5 H5 0.9300 . ?
C5 C4 1.387(5) . ?
C5 C6 1.380(5) . ?
O17 N10 1.199(5) . ?
C35 C34 1.392(5) . ?
C50 C51 1.389(5) . ?
C50 C49 1.370(5) . ?
N1 C1 1.465(5) . ?
N1 O1 1.206(5) . ?
C12 C11 1.396(5) . ?
C84 H84 0.9300 . ?
C84 C82 1.436(5) . ?
C84 C85 1.357(5) . ?
C58 C57 1.404(5) . ?
C27 C26 1.373(5) . ?
C27 C28 1.364(5) . ?
C51 H51 0.9300 . ?
C51 C52 1.378(5) . ?
C34 H34 0.9300 . ?
C34 C33 1.375(5) . ?
C76 C81 1.401(5) . ?
C76 C77 1.386(5) . ?
C47 C52 1.374(5) . ?
C47 C48 1.377(5) . ?
C47 N7 1.477(5) . ?
C64 C69 1.384(5) . ?
C64 C65 1.392(5) . ?
C52 H52 0.9300 . ?
C1 C2 1.379(5) . ?
C1 C6 1.372(5) . ?
C4 C3 1.374(5) . ?
C82 C81 1.455(5) . ?
C82 C83 1.362(5) . ?
C8 H8 0.9300 . ?
C8 C9 1.371(5) . ?
C18 C19 1.410(5) . ?
C18 C23 1.368(5) . ?
C2 H2 0.9300 . ?
C2 C3 1.379(5) . ?
C69 H69 0.9300 . ?
C69 C68 1.369(6) . ?
N10 C70 1.471(5) . ?
N10 O16 1.214(5) . ?
C3 H3A 0.9300 . ?
C20 H20 0.9300 . ?
C20 C19 1.382(5) . ?
C20 C21 1.391(5) . ?
C9 H9A 0.9300 . ?
C9 C10 1.387(5) . ?
C31 H31 0.9300 . ?
C31 C32 1.374(5) . ?
C81 C80 1.392(5) . ?
C57 H57 0.9300 . ?
C57 C56 1.374(5) . ?
C45 H45 0.9300 . ?
C45 C44 1.384(5) . ?
C6 H6A 0.9300 . ?
C65 C66 1.383(5) . ?
C66 H66 0.9300 . ?
C66 C67 1.388(6) . ?
C70 C75 1.364(5) . ?
C70 C71 1.363(6) . ?
C54 H54 0.9300 . ?
C54 C55 1.367(6) . ?
C32 H32 0.9300 . ?
C32 C33 1.383(5) . ?
C73 C72 1.374(5) . ?
C73 C74 1.363(5) . ?
C11 H11 0.9300 . ?
C11 C10 1.379(5) . ?
C33 H33 0.9300 . ?
C77 H77 0.9300 . ?
C77 C78 1.366(6) . ?
C26 H26 0.9300 . ?
C26 C25 1.383(5) . ?
C48 H48 0.9300 . ?
C48 C49 1.375(5) . ?
C85 C86 1.488(5) . ?
C85 C88 1.458(5) . ?
C55 H55 0.9300 . ?
C55 C56 1.386(6) . ?
C56 H56 0.9300 . ?
C49 H49 0.9300 . ?
C75 H75 0.9300 . ?
C75 C74 1.379(6) . ?
C28 H28 0.9300 . ?
C28 C29 1.382(5) . ?
C83 H83 0.9300 . ?
C10 H10 0.9300 . ?
C87 C88 1.389(5) . ?
C87 C92 1.389(5) . ?
C44 H44 0.9300 . ?
C24 C29 1.356(5) . ?
C24 C25 1.366(5) . ?
C78 H78 0.9300 . ?
C78 C79 1.378(6) . ?
C72 H72 0.9300 . ?
C72 C71 1.379(6) . ?
C74 H74 0.9300 . ?
C21 H21 0.9300 . ?
C21 C22 1.378(6) . ?
C80 H80 0.9300 . ?
C80 C79 1.384(6) . ?
C23 H23 0.9300 . ?
C23 C22 1.389(6) . ?
C67 H67 0.9300 . ?
C67 C68 1.377(6) . ?
C79 H79 0.9300 . ?
C88 C89 1.385(5) . ?
C89 H89 0.9300 . ?
C89 C90 1.392(6) . ?
C29 H29 0.9300 . ?
C92 H92 0.9300 . ?
C92 C91 1.389(6) . ?
C71 H71 0.9300 . ?
C22 H22 0.9300 . ?
C25 H25 0.9300 . ?
C68 H68 0.9300 . ?
C90 H90 0.9300 . ?
C90 C91 1.362(6) . ?
C91 H91 0.9300 . ?
N7 O11 1.208(4) . ?
N7 O12 1.214(4) . ?

loop_
_geom_torsion_atom_site_label_1
_geom_torsion_atom_site_label_2
_geom_torsion_atom_site_label_3
_geom_torsion_atom_site_label_4
_geom_torsion
_geom_torsion_site_symmetry_1
_geom_torsion_site_symmetry_2
_geom_torsion_site_symmetry_3
_geom_torsion_site_symmetry_4
_geom_torsion_publ_flag
S2 N5 C37 C36 171.4(2) . . . . ?
S2 N5 C30 C35 -170.8(2) . . . . ?
S2 N5 C30 C31 9.9(5) . . . . ?
S2 C27 C26 C25 179.1(3) . . . . ?
S2 C27 C28 C29 -178.6(3) . . . . ?
S3 N8 C60 C59 173.9(2) . . . . ?
S3 N8 C53 C58 -172.9(2) . . . . ?
S3 N8 C53 C54 7.9(5) . . . . ?
S3 C50 C51 C52 179.7(3) . . . . ?
S3 C50 C49 C48 -179.2(3) . . . . ?
S1 N2 C7 C12 171.7(2) . . . . ?
S1 N2 C7 C8 -8.7(5) . . . . ?
S1 N2 C14 C13 -172.3(2) . . . . ?
S1 C4 C3 C2 177.2(3) . . . . ?
S4 N11 C76 C81 167.1(2) . . . . ?
S4 N11 C76 C77 -14.5(5) . . . . ?
S4 N11 C83 C82 -168.2(3) . . . . ?
S4 C73 C72 C71 -178.3(3) . . . . ?
S4 C73 C74 C75 178.2(3) . . . . ?
O10 C40 C39 C38 -1.2(6) . . . . ?
O10 C40 C39 C42 179.0(3) . . . . ?
O8 S2 N5 C37 159.6(2) . . . . ?
O8 S2 N5 C30 -32.2(3) . . . . ?
O8 S2 C27 C26 25.1(3) . . . . ?
O8 S2 C27 C28 -156.7(3) . . . . ?
O9 S2 N5 C37 28.3(3) . . . . ?
O9 S2 N5 C30 -163.5(3) . . . . ?
O9 S2 C27 C26 159.5(3) . . . . ?
O9 S2 C27 C28 -22.2(3) . . . . ?
O14 S3 N8 C60 17.4(3) . . . . ?
O14 S3 N8 C53 -170.7(3) . . . . ?
O14 S3 C50 C51 154.3(3) . . . . ?
O14 S3 C50 C49 -25.7(3) . . . . ?
O3 S1 N2 C7 165.1(3) . . . . ?
O3 S1 N2 C14 -25.7(3) . . . . ?
O3 S1 C4 C5 -154.3(3) . . . . ?
O3 S1 C4 C3 26.8(3) . . . . ?
N5 S2 C27 C26 -88.2(3) . . . . ?
N5 S2 C27 C28 90.1(3) . . . . ?
N5 C37 C36 C38 -177.0(3) . . . . ?
N5 C37 C36 C35 -0.6(3) . . . . ?
N5 C30 C35 C36 0.9(3) . . . . ?
N5 C30 C35 C34 -180.0(3) . . . . ?
N5 C30 C31 C32 -179.9(3) . . . . ?
N2 S1 C4 C5 94.2(3) . . . . ?
N2 S1 C4 C3 -84.8(3) . . . . ?
N2 C7 C12 C13 -0.8(3) . . . . ?
N2 C7 C12 C11 178.7(3) . . . . ?
N2 C7 C8 C9 -178.9(3) . . . . ?
O13 S3 N8 C60 148.4(3) . . . . ?
O13 S3 N8 C53 -39.7(3) . . . . ?
O13 S3 C50 C51 19.6(3) . . . . ?
O13 S3 C50 C49 -160.4(3) . . . . ?
C38 C36 C35 C30 176.5(3) . . . . ?
C38 C36 C35 C34 -2.4(5) . . . . ?
N8 S3 C50 C51 -93.1(3) . . . . ?
N8 S3 C50 C49 86.9(3) . . . . ?
N8 C60 C59 C61 -179.6(3) . . . . ?
N8 C60 C59 C58 -1.1(4) . . . . ?
N8 C53 C58 C59 -0.6(3) . . . . ?
N8 C53 C58 C57 179.6(3) . . . . ?
N8 C53 C54 C55 -179.9(3) . . . . ?
N6 C40 C39 C38 179.8(3) . . . . ?
N6 C40 C39 C42 0.0(4) . . . . ?
O4 S1 N2 C7 34.2(3) . . . . ?
O4 S1 N2 C14 -156.7(3) . . . . ?
O4 S1 C4 C5 -19.5(3) . . . . ?
O4 S1 C4 C3 161.5(3) . . . . ?
O18 S4 N11 C76 170.1(3) . . . . ?
O18 S4 N11 C83 -26.6(3) . . . . ?
O18 S4 C73 C72 -154.2(3) . . . . ?
O18 S4 C73 C74 27.5(4) . . . . ?
N9 C64 C69 C68 -179.1(4) . . . . ?
N9 C64 C65 C62 1.1(4) . . . . ?
N9 C64 C65 C66 -179.4(3) . . . . ?
N11 S4 C73 C72 94.7(3) . . . . ?
N11 S4 C73 C74 -83.6(3) . . . . ?
N11 C76 C81 C82 -0.4(4) . . . . ?
N11 C76 C81 C80 179.4(3) . . . . ?
N11 C76 C77 C78 -178.8(4) . . . . ?
C37 N5 C30 C35 -1.3(3) . . . . ?
C37 N5 C30 C31 179.3(3) . . . . ?
C37 C36 C35 C30 -0.2(4) . . . . ?
C37 C36 C35 C34 -179.2(3) . . . . ?
C60 N8 C53 C58 -0.1(3) . . . . ?
C60 N8 C53 C54 -179.2(3) . . . . ?
C60 C59 C61 C62 -15.0(6) . . . . ?
C60 C59 C58 C53 1.0(4) . . . . ?
C60 C59 C58 C57 -179.2(4) . . . . ?
N4 C24 C29 C28 -178.6(3) . . . . ?
N4 C24 C25 C26 179.1(4) . . . . ?
C15 C13 C14 N2 -179.3(3) . . . . ?
C15 C13 C12 C7 -179.9(3) . . . . ?
C15 C13 C12 C11 0.7(6) . . . . ?
C15 C16 C17 O5 -3.6(6) . . . . ?
C15 C16 C17 N3 177.4(3) . . . . ?
C15 C16 C19 C18 -177.5(3) . . . . ?
C15 C16 C19 C20 2.5(6) . . . . ?
O7 N4 C24 C29 -6.3(5) . . . . ?
O7 N4 C24 C25 174.4(4) . . . . ?
C42 C43 C44 C45 -0.5(6) . . . . ?
C46 C45 C44 C43 1.0(6) . . . . ?
C41 N6 C40 O10 -178.4(3) . . . . ?
C41 N6 C40 C39 0.7(4) . . . . ?
C41 C42 C43 C44 -0.7(5) . . . . ?
C41 C42 C39 C38 179.5(3) . . . . ?
C41 C42 C39 C40 -0.7(4) . . . . ?
C41 C46 C45 C44 -0.3(6) . . . . ?
O2 N1 C1 C2 173.0(4) . . . . ?
O2 N1 C1 C6 -6.5(6) . . . . ?
N3 C18 C19 C16 -0.4(4) . . . . ?
N3 C18 C19 C20 179.6(3) . . . . ?
N3 C18 C23 C22 -179.9(4) . . . . ?
C59 C58 C57 C56 -179.9(4) . . . . ?
N12 C87 C88 C85 0.0(4) . . . . ?
N12 C87 C88 C89 -179.3(3) . . . . ?
N12 C87 C92 C91 -179.1(4) . . . . ?
C40 N6 C41 C42 -1.1(4) . . . . ?
C40 N6 C41 C46 178.2(4) . . . . ?
C7 N2 C14 C13 -1.4(4) . . . . ?
C7 C12 C11 C10 0.4(5) . . . . ?
C7 C8 C9 C10 0.1(6) . . . . ?
C36 C38 C39 C42 175.5(3) . . . . ?
C36 C38 C39 C40 -4.2(6) . . . . ?
C36 C35 C34 C33 178.8(3) . . . . ?
C30 N5 C37 C36 1.2(3) . . . . ?
C30 C35 C34 C33 0.0(5) . . . . ?
C30 C31 C32 C33 -0.6(6) . . . . ?
C43 C42 C41 N6 -179.1(3) . . . . ?
C43 C42 C41 C46 1.4(5) . . . . ?
C43 C42 C39 C38 -0.2(6) . . . . ?
C43 C42 C39 C40 179.6(4) . . . . ?
C53 N8 C60 C59 0.7(4) . . . . ?
C53 C58 C57 C56 -0.2(5) . . . . ?
C53 C54 C55 C56 0.2(6) . . . . ?
C62 C65 C66 C67 177.9(4) . . . . ?
O19 S4 N11 C76 39.6(3) . . . . ?
O19 S4 N11 C83 -157.0(3) . . . . ?
O19 S4 C73 C72 -19.4(4) . . . . ?
O19 S4 C73 C74 162.3(3) . . . . ?
C61 C59 C58 C53 179.7(3) . . . . ?
C61 C59 C58 C57 -0.6(6) . . . . ?
C61 C62 C63 O15 7.5(7) . . . . ?
C61 C62 C63 N9 -171.3(4) . . . . ?
C61 C62 C65 C64 172.2(3) . . . . ?
C61 C62 C65 C66 -7.3(6) . . . . ?
C13 C15 C16 C17 1.3(6) . . . . ?
C13 C15 C16 C19 179.0(3) . . . . ?
C13 C12 C11 C10 179.7(4) . . . . ?
C14 N2 C7 C12 1.3(3) . . . . ?
C14 N2 C7 C8 -179.1(3) . . . . ?
C14 C13 C12 C7 0.0(4) . . . . ?
C14 C13 C12 C11 -179.4(4) . . . . ?
C39 C38 C36 C37 3.8(6) . . . . ?
C39 C38 C36 C35 -172.1(4) . . . . ?
C39 C42 C41 N6 1.1(4) . . . . ?
C39 C42 C41 C46 -178.3(3) . . . . ?
C39 C42 C43 C44 179.0(4) . . . . ?
C16 C15 C13 C14 0.4(6) . . . . ?
C16 C15 C13 C12 -179.7(4) . . . . ?
C5 C4 C3 C2 -1.7(5) . . . . ?
O17 N10 C70 C75 179.8(4) . . . . ?
O17 N10 C70 C71 -0.3(6) . . . . ?
C35 C30 C31 C32 0.9(5) . . . . ?
C35 C34 C33 C32 0.3(6) . . . . ?
C63 N9 C64 C69 179.2(4) . . . . ?
C63 N9 C64 C65 1.1(5) . . . . ?
C63 C62 C61 C59 -5.8(6) . . . . ?
C63 C62 C65 C64 -2.6(4) . . . . ?
C63 C62 C65 C66 177.9(4) . . . . ?
C50 S3 N8 C60 -97.6(3) . . . . ?
C50 S3 N8 C53 74.3(3) . . . . ?
C50 C51 C52 C47 -1.0(5) . . . . ?
N1 C1 C2 C3 -178.2(3) . . . . ?
N1 C1 C6 C5 177.9(3) . . . . ?
C12 C7 C8 C9 0.6(5) . . . . ?
C12 C13 C14 N2 0.8(4) . . . . ?
C12 C11 C10 C9 0.3(6) . . . . ?
C84 C82 C81 C76 177.7(3) . . . . ?
C84 C82 C81 C80 -2.1(6) . . . . ?
C84 C82 C83 N11 -176.6(3) . . . . ?
C84 C85 C86 O20 -4.1(7) . . . . ?
C84 C85 C86 N12 176.8(4) . . . . ?
C84 C85 C88 C87 -177.7(4) . . . . ?
C84 C85 C88 C89 1.5(7) . . . . ?
C58 C59 C61 C62 166.7(4) . . . . ?
C58 C53 C54 C55 1.1(5) . . . . ?
C58 C57 C56 C55 1.5(6) . . . . ?
C27 S2 N5 C37 -85.9(3) . . . . ?
C27 S2 N5 C30 82.3(3) . . . . ?
C27 C26 C25 C24 -0.6(7) . . . . ?
C27 C28 C29 C24 -0.4(6) . . . . ?
C51 C50 C49 C48 0.9(5) . . . . ?
C76 N11 C83 C82 -2.3(4) . . . . ?
C76 C81 C80 C79 -0.4(5) . . . . ?
C76 C77 C78 C79 -0.2(6) . . . . ?
C47 C48 C49 C50 0.0(5) . . . . ?
C64 N9 C63 O15 178.4(4) . . . . ?
C64 N9 C63 C62 -2.7(4) . . . . ?
C64 C69 C68 C67 -0.8(7) . . . . ?
C64 C65 C66 C67 -1.5(6) . . . . ?
C52 C47 C48 C49 -1.4(5) . . . . ?
C52 C47 N7 O11 7.8(5) . . . . ?
C52 C47 N7 O12 -171.8(4) . . . . ?
C1 C2 C3 C4 0.4(6) . . . . ?
C4 S1 N2 C7 -81.0(3) . . . . ?
C4 S1 N2 C14 88.1(3) . . . . ?
C4 C5 C6 C1 0.2(5) . . . . ?
C82 C84 C85 C86 -0.5(7) . . . . ?
C82 C84 C85 C88 178.3(4) . . . . ?
C82 C81 C80 C79 179.4(4) . . . . ?
O1 N1 C1 C2 -5.6(5) . . . . ?
O1 N1 C1 C6 174.9(4) . . . . ?
C8 C7 C12 C13 179.6(3) . . . . ?
C8 C7 C12 C11 -0.9(5) . . . . ?
C8 C9 C10 C11 -0.6(6) . . . . ?
C18 N3 C17 O5 -178.5(3) . . . . ?
C18 N3 C17 C16 0.5(4) . . . . ?
C18 C23 C22 C21 1.3(6) . . . . ?
C2 C1 C6 C5 -1.6(6) . . . . ?
C69 C64 C65 C62 -177.2(4) . . . . ?
C69 C64 C65 C66 2.4(6) . . . . ?
N10 C70 C75 C74 -179.8(4) . . . . ?
N10 C70 C71 C72 179.7(4) . . . . ?
O6 N4 C24 C29 172.4(4) . . . . ?
O6 N4 C24 C25 -6.9(6) . . . . ?
C17 N3 C18 C19 -0.1(4) . . . . ?
C17 N3 C18 C23 178.7(4) . . . . ?
C17 C16 C19 C18 0.7(4) . . . . ?
C17 C16 C19 C20 -179.3(4) . . . . ?
C20 C21 C22 C23 -0.6(6) . . . . ?
C31 C30 C35 C36 -179.6(3) . . . . ?
C31 C30 C35 C34 -0.6(5) . . . . ?
C31 C32 C33 C34 0.0(6) . . . . ?
C81 C76 C77 C78 -0.6(5) . . . . ?
C81 C82 C83 N11 2.0(4) . . . . ?
C81 C80 C79 C78 -0.3(6) . . . . ?
C45 C46 C41 N6 179.8(3) . . . . ?
C45 C46 C41 C42 -0.9(5) . . . . ?
C6 C5 C4 S1 -177.5(3) . . . . ?
C6 C5 C4 C3 1.4(5) . . . . ?
C6 C1 C2 C3 1.3(6) . . . . ?
C65 C62 C61 C59 -179.3(3) . . . . ?
C65 C62 C63 O15 -178.0(4) . . . . ?
C65 C62 C63 N9 3.2(4) . . . . ?
C65 C64 C69 C68 -1.2(6) . . . . ?
C65 C66 C67 C68 -0.4(7) . . . . ?
C66 C67 C68 C69 1.6(7) . . . . ?
C70 C75 C74 C73 0.0(7) . . . . ?
C54 C53 C58 C59 178.6(3) . . . . ?
C54 C53 C58 C57 -1.1(5) . . . . ?
C54 C55 C56 C57 -1.5(6) . . . . ?
C19 C16 C17 O5 178.3(4) . . . . ?
C19 C16 C17 N3 -0.7(4) . . . . ?
C19 C18 C23 C22 -1.3(5) . . . . ?
C19 C20 C21 C22 0.0(6) . . . . ?
O16 N10 C70 C75 -2.2(6) . . . . ?
O16 N10 C70 C71 177.7(4) . . . . ?
C73 S4 N11 C76 -76.0(3) . . . . ?
C73 S4 N11 C83 87.3(3) . . . . ?
C73 C72 C71 C70 0.3(6) . . . . ?
C77 C76 C81 C82 -178.9(3) . . . . ?
C77 C76 C81 C80 0.9(5) . . . . ?
C77 C78 C79 C80 0.7(7) . . . . ?
C26 C27 C28 C29 -0.4(6) . . . . ?
C48 C47 C52 C51 1.9(6) . . . . ?
C48 C47 N7 O11 -172.3(4) . . . . ?
C48 C47 N7 O12 8.2(5) . . . . ?
C85 C84 C82 C81 -176.6(4) . . . . ?
C85 C84 C82 C83 1.7(7) . . . . ?
C85 C88 C89 C90 178.9(4) . . . . ?
C86 N12 C87 C88 -1.5(4) . . . . ?
C86 N12 C87 C92 177.0(4) . . . . ?
C86 C85 C88 C87 1.3(4) . . . . ?
C86 C85 C88 C89 -179.5(4) . . . . ?
C49 C50 C51 C52 -0.3(5) . . . . ?
C75 C70 C71 C72 -0.4(7) . . . . ?
C28 C27 C26 C25 0.9(6) . . . . ?
C83 N11 C76 C81 1.6(4) . . . . ?
C83 N11 C76 C77 180.0(4) . . . . ?
C83 C82 C81 C76 -0.9(4) . . . . ?
C83 C82 C81 C80 179.3(4) . . . . ?
C87 N12 C86 O20 -176.9(4) . . . . ?
C87 N12 C86 C85 2.3(4) . . . . ?
C87 C88 C89 C90 -2.0(6) . . . . ?
C87 C92 C91 C90 -0.6(6) . . . . ?
C72 C73 C74 C75 -0.1(6) . . . . ?
C74 C73 C72 C71 0.0(6) . . . . ?
C21 C20 C19 C16 -180.0(3) . . . . ?
C21 C20 C19 C18 0.0(5) . . . . ?
C23 C18 C19 C16 -179.3(3) . . . . ?
C23 C18 C19 C20 0.7(5) . . . . ?
C88 C85 C86 O20 177.0(4) . . . . ?
C88 C85 C86 N12 -2.2(4) . . . . ?
C88 C87 C92 C91 -0.7(6) . . . . ?
C88 C89 C90 C91 0.7(6) . . . . ?
C89 C90 C91 C92 0.6(7) . . . . ?
C29 C24 C25 C26 -0.1(7) . . . . ?
C92 C87 C88 C85 -178.7(3) . . . . ?
C92 C87 C88 C89 2.0(6) . . . . ?
C71 C70 C75 C74 0.3(7) . . . . ?
C25 C24 C29 C28 0.6(6) . . . . ?
N7 C47 C52 C51 -178.1(3) . . . . ?
N7 C47 C48 C49 178.6(3) . . . . ?
